data_4064667
loop_
_publ_author_name
'Lee, Chen-Shiang'
'Zhuang, Rui Rui'
'Sabiah, Shahulhameed'
'Wang, Ju-Chun'
'Hwang, Wen-Shu'
'Lin, Ivan J. B.'

_publ_section_title
;
 Size-Selective Vapochromic Platinum(II) Complex with a Sterically
 Demanding Pincer-Type N-Heterocyclic Carbene Ligand
;
_journal_issue 14
_journal_name_full Organometallics
_journal_page_first 3897
_journal_paper_doi 10.1021/om200253f
_journal_volume 30
_journal_year 2011
_chemical_formula_sum 'C36 H41 F12 N5 O3 P2 Pt'
_chemical_formula_weight 1076.77
_chemical_name_systematic
;

 ?

;
_space_group_IT_number 15
_symmetry_cell_setting monoclinic
_symmetry_space_group_name_Hall '-C 2yc'
_symmetry_space_group_name_H-M 'C 1 2/c 1'
_atom_sites_solution_hydrogens geom
_atom_sites_solution_primary direct
_atom_sites_solution_secondary difmap
_audit_creation_method SHELXL-97
_cell_angle_alpha 90.00
_cell_angle_beta 90.571(2)
_cell_angle_gamma 90.00
_cell_formula_units_Z 8
_cell_length_a 32.657(2)
_cell_length_b 8.3550(5)
_cell_length_c 30.7767(19)
_cell_measurement_reflns_used 9882
_cell_measurement_temperature 296(2)
_cell_measurement_theta_max 28.73
_cell_measurement_theta_min 2.49
_cell_volume 8397.0(9)
_computing_cell_refinement 'Bruker SAINT'
_computing_data_collection 'Bruker APEX2'
_computing_data_reduction 'Bruker SAINT'
_computing_molecular_graphics 'Bruker SHELXTL'
_computing_publication_material 'Bruker SHELXTL'
_computing_structure_refinement 'SHELXL-97 (Sheldrick, 1997)'
_computing_structure_solution 'SHELXS-97 (Sheldrick, 1990)'
_diffrn_ambient_temperature 296(2)
_diffrn_measured_fraction_theta_full 0.999
_diffrn_measured_fraction_theta_max 0.999
_diffrn_measurement_device_type 'Bruker APEX-II CCD'
_diffrn_measurement_method '\f and \w scans'
_diffrn_radiation_monochromator graphite
_diffrn_radiation_source 'fine-focus sealed tube'
_diffrn_radiation_type MoK\a
_diffrn_radiation_wavelength 0.71073
_diffrn_reflns_av_R_equivalents 0.0501
_diffrn_reflns_av_sigmaI/netI 0.0336
_diffrn_reflns_limit_h_max 44
_diffrn_reflns_limit_h_min -44
_diffrn_reflns_limit_k_max 11
_diffrn_reflns_limit_k_min -11
_diffrn_reflns_limit_l_max 41
_diffrn_reflns_limit_l_min -41
_diffrn_reflns_number 54764
_diffrn_reflns_theta_full 28.78
_diffrn_reflns_theta_max 28.78
_diffrn_reflns_theta_min 1.32
_diffrn_standards_number 0
_exptl_absorpt_coefficient_mu 3.513
_exptl_absorpt_correction_type none
_exptl_crystal_colour yellow
_exptl_crystal_density_diffrn 1.704
_exptl_crystal_density_method 'not measured'
_exptl_crystal_description rod
_exptl_crystal_F_000 4256
_exptl_crystal_size_max 0.1
_exptl_crystal_size_mid 0.1
_exptl_crystal_size_min 0.09
_refine_diff_density_max 3.384
_refine_diff_density_min -3.886
_refine_diff_density_rms 0.170
_refine_ls_extinction_method none
_refine_ls_goodness_of_fit_ref 0.952
_refine_ls_hydrogen_treatment constr
_refine_ls_matrix_type full
_refine_ls_number_parameters 532
_refine_ls_number_reflns 10921
_refine_ls_number_restraints 0
_refine_ls_restrained_S_all 0.952
_refine_ls_R_factor_all 0.0749
_refine_ls_R_factor_gt 0.0695
_refine_ls_shift/su_max 0.000
_refine_ls_shift/su_mean 0.000
_refine_ls_structure_factor_coef Fsqd
_refine_ls_weighting_details 'calc w=1/[\s^2^(Fo^2^)+(0.0009P)^2^+500.5098P] where P=(Fo^2^+2Fc^2^)/3'
_refine_ls_weighting_scheme calc
_refine_ls_wR_factor_gt 0.1473
_refine_ls_wR_factor_ref 0.1502
_reflns_number_gt 10189
_reflns_number_total 10921
_reflns_threshold_expression >2sigma(I)
_cod_data_source_file om200253f_si_002.cif
_cod_data_source_block 3X2Acetone
_cod_depositor_comments
;
The following automatic conversions were performed:

'_symmetry_cell_setting' value 'Monoclinic' changed to 'monoclinic'
according to /home/saulius/struct/CIF-dictionaries/cif_core.dic
dictionary named 'cif_core.dic' version 2.4.1 from 2010-06-29.

Automatic conversion script
Id: cif_fix_values 1715 2011-07-08 13:25:40Z adriana 
;
_cod_original_cell_volume 8396.9(9)
_cod_original_sg_symbol_H-M C2/c
_cod_database_code 4064667

loop_
_symmetry_equiv_pos_as_xyz
'x, y, z'
'-x, y, -z+1/2'
'x+1/2, y+1/2, z'
'-x+1/2, y+1/2, -z+1/2'
'-x, -y, -z'
'x, -y, z-1/2'
'-x+1/2, -y+1/2, -z'
'x+1/2, -y+1/2, z-1/2'

loop_
_atom_site_label
_atom_site_type_symbol
_atom_site_fract_x
_atom_site_fract_y
_atom_site_fract_z
_atom_site_U_iso_or_equiv
_atom_site_adp_type
_atom_site_occupancy
_atom_site_symmetry_multiplicity
_atom_site_calc_flag
_atom_site_refinement_flags
Pt1 Pt 0.139465(8) 0.36693(3) 0.401922(9) 0.02227(8) Uani 1 1 d .
N2 N 0.22717(19) 0.3726(8) 0.3591(2) 0.0270(13) Uani 1 1 d .
C9 C 0.0883(2) 0.3562(9) 0.4379(2) 0.0243(14) Uani 1 1 d .
C1 C 0.1996(2) 0.3889(9) 0.3904(2) 0.0248(15) Uani 1 1 d .
N5 N 0.0959(2) 0.3884(8) 0.4811(2) 0.0268(13) Uani 1 1 d .
N1 N 0.16161(18) 0.4157(7) 0.4604(2) 0.0202(12) Uani 1 1 d .
N4 N 0.04835(19) 0.3246(8) 0.4358(2) 0.0250(13) Uani 1 1 d .
C25 C -0.0171(3) 0.3750(13) 0.3386(3) 0.0369(19) Uani 1 1 d .
H16A H -0.0303 0.4564 0.3232 0.044 Uiso 1 1 calc R
N3 N 0.22215(19) 0.4260(8) 0.4271(2) 0.0261(13) Uani 1 1 d .
C3 C 0.2633(2) 0.4300(11) 0.4173(3) 0.0346(19) Uani 1 1 d .
H20A H 0.2847 0.4526 0.4365 0.042 Uiso 1 1 calc R
C8 C 0.1364(2) 0.4192(10) 0.4943(3) 0.0269(15) Uani 1 1 d .
C11 C 0.0605(3) 0.3743(11) 0.5051(3) 0.0349(18) Uani 1 1 d .
H11A H 0.0578 0.3902 0.5349 0.042 Uiso 1 1 calc R
C15 C 0.1893(3) 0.2503(11) 0.2329(3) 0.0327(18) Uani 1 1 d .
C23 C -0.0016(3) 0.0991(12) 0.3466(3) 0.040(2) Uani 1 1 d .
H14A H -0.0042 -0.0059 0.3369 0.048 Uiso 1 1 calc R
C22 C 0.0226(3) 0.1307(12) 0.3832(3) 0.0364(19) Uani 1 1 d .
C12 C 0.2160(2) 0.3318(8) 0.3143(3) 0.0228(14) Uani 1 1 d .
C7 C 0.1499(3) 0.4492(12) 0.5360(3) 0.0357(19) Uani 1 1 d .
H5A H 0.1321 0.4513 0.5594 0.043 Uiso 1 1 calc R
C13 C 0.2179(2) 0.1709(9) 0.3028(3) 0.0271(16) Uani 1 1 d .
C17 C 0.2020(2) 0.4531(10) 0.2875(3) 0.0277(16) Uani 1 1 d .
C14 C 0.2040(3) 0.1352(11) 0.2608(3) 0.0374(19) Uani 1 1 d .
H28A H 0.2047 0.0294 0.2515 0.045 Uiso 1 1 calc R
C20 C 0.2014(3) 0.6262(12) 0.3021(3) 0.043(2) Uani 1 1 d .
H32A H 0.1903 0.6917 0.2792 0.065 Uiso 1 1 calc R
H32B H 0.2287 0.6604 0.3090 0.065 Uiso 1 1 calc R
H32C H 0.1846 0.6362 0.3274 0.065 Uiso 1 1 calc R
C6 C 0.1914(3) 0.4761(14) 0.5413(3) 0.042(2) Uani 1 1 d .
H4A H 0.2018 0.4964 0.5690 0.051 Uiso 1 1 calc R
C10 C 0.0306(3) 0.3327(10) 0.4767(3) 0.0326(18) Uani 1 1 d .
H10A H 0.0032 0.3133 0.4832 0.039 Uiso 1 1 calc R
C26 C 0.0061(2) 0.4149(10) 0.3747(3) 0.0302(17) Uani 1 1 d .
C21 C 0.0252(2) 0.2899(10) 0.3958(3) 0.0251(15) Uani 1 1 d .
C4 C 0.2017(2) 0.4424(10) 0.4663(3) 0.0263(15) Uani 1 1 d .
C24 C -0.0217(3) 0.2197(13) 0.3244(3) 0.040(2) Uani 1 1 d .
C5 C 0.2180(3) 0.4736(12) 0.5066(3) 0.037(2) Uani 1 1 d .
H3A H 0.2459 0.4924 0.5104 0.045 Uiso 1 1 calc R
C29 C 0.0107(3) 0.5843(11) 0.3902(3) 0.040(2) Uani 1 1 d .
H18A H 0.0277 0.5863 0.4158 0.060 Uiso 1 1 calc R
H18B H -0.0158 0.6270 0.3969 0.060 Uiso 1 1 calc R
H18C H 0.0230 0.6478 0.3679 0.060 Uiso 1 1 calc R
C2 C 0.2668(2) 0.3952(11) 0.3750(3) 0.0318(18) Uani 1 1 d .
H24A H 0.2909 0.3875 0.3594 0.038 Uiso 1 1 calc R
C16 C 0.1888(3) 0.4098(11) 0.2463(3) 0.0340(18) Uani 1 1 d .
H26A H 0.1795 0.4883 0.2273 0.041 Uiso 1 1 calc R
C28 C -0.0491(4) 0.1868(19) 0.2855(4) 0.065(4) Uani 1 1 d .
H19A H -0.0496 0.0739 0.2797 0.098 Uiso 1 1 calc R
H19B H -0.0387 0.2424 0.2606 0.098 Uiso 1 1 calc R
H19C H -0.0763 0.2232 0.2914 0.098 Uiso 1 1 calc R
C18 C 0.2336(3) 0.0443(11) 0.3329(3) 0.042(2) Uani 1 1 d .
H33A H 0.2416 0.0922 0.3601 0.062 Uiso 1 1 calc R
H33B H 0.2568 -0.0075 0.3202 0.062 Uiso 1 1 calc R
H33C H 0.2124 -0.0332 0.3379 0.062 Uiso 1 1 calc R
C19 C 0.1732(4) 0.2104(14) 0.1877(3) 0.051(3) Uani 1 1 d .
H31A H 0.1757 0.0975 0.1827 0.076 Uiso 1 1 calc R
H31B H 0.1887 0.2677 0.1665 0.076 Uiso 1 1 calc R
H31C H 0.1449 0.2408 0.1854 0.076 Uiso 1 1 calc R
C30 C 0.1183(2) 0.3179(10) 0.3461(3) 0.0267(16) Uani 1 1 d .
O1 O 0.1062(2) 0.2819(9) 0.3132(2) 0.0436(16) Uani 1 1 d .
P2 P 0.33389(8) 0.5820(3) 0.54694(9) 0.0379(5) Uani 1 1 d .
F4 F 0.3167(3) 0.6018(11) 0.4989(2) 0.085(3) Uani 1 1 d .
F3 F 0.3020(2) 0.4380(8) 0.5545(3) 0.065(2) Uani 1 1 d .
F1 F 0.3652(2) 0.7231(9) 0.5397(3) 0.074(2) Uani 1 1 d .
F2 F 0.3495(2) 0.5522(9) 0.5948(2) 0.068(2) Uani 1 1 d .
F5 F 0.3669(2) 0.4568(9) 0.5305(3) 0.068(2) Uani 1 1 d .
F6 F 0.3001(3) 0.7043(10) 0.5633(3) 0.087(3) Uani 1 1 d .
C27 C 0.0434(3) -0.0033(12) 0.4073(4) 0.052(3) Uani 1 1 d .
H43A H 0.0586 0.0396 0.4314 0.078 Uiso 1 1 calc R
H43B H 0.0617 -0.0582 0.3881 0.078 Uiso 1 1 calc R
H43C H 0.0232 -0.0769 0.4177 0.078 Uiso 1 1 calc R
P3 P 0.37826(7) 0.2119(3) 0.34542(8) 0.0333(5) Uani 1 1 d .
F9 F 0.36126(19) 0.3347(8) 0.3803(2) 0.0579(17) Uani 1 1 d .
F8 F 0.3468(2) 0.2791(9) 0.3100(2) 0.0617(18) Uani 1 1 d .
F11 F 0.40896(17) 0.1420(9) 0.3813(2) 0.0574(17) Uani 1 1 d .
F12 F 0.34423(18) 0.0864(8) 0.36040(19) 0.0493(14) Uani 1 1 d .
F10 F 0.3941(2) 0.0851(9) 0.3109(2) 0.0620(18) Uani 1 1 d .
F13 F 0.4119(2) 0.3350(10) 0.3308(3) 0.075(2) Uani 1 1 d .
O3 O 0.0981(3) 0.6411(13) 0.3301(4) 0.085(3) Uani 1 1 d .
C35 C 0.0864(4) 0.7318(14) 0.3031(4) 0.049(3) Uani 1 1 d .
C37 C 0.1063(4) 0.8841(15) 0.2964(5) 0.069(4) Uani 1 1 d .
H37A H 0.1291 0.8941 0.3160 0.104 Uiso 1 1 calc R
H37B H 0.0871 0.9691 0.3016 0.104 Uiso 1 1 calc R
H37C H 0.1157 0.8904 0.2670 0.104 Uiso 1 1 calc R
C38 C 0.0494(4) 0.698(2) 0.2755(4) 0.077(4) Uani 1 1 d .
H38A H 0.0385 0.5947 0.2831 0.116 Uiso 1 1 calc R
H38B H 0.0569 0.6974 0.2455 0.116 Uiso 1 1 calc R
H38C H 0.0291 0.7784 0.2803 0.116 Uiso 1 1 calc R
C39 C 0.4208(3) 0.6882(13) 0.4393(3) 0.040(2) Uani 1 1 d .
C40 C 0.4323(4) 0.5197(14) 0.4509(4) 0.060(3) Uani 1 1 d .
H40A H 0.4532 0.5212 0.4731 0.090 Uiso 1 1 calc R
H40B H 0.4425 0.4660 0.4257 0.090 Uiso 1 1 calc R
H40C H 0.4087 0.4642 0.4615 0.090 Uiso 1 1 calc R
C41 C 0.3887(4) 0.7036(14) 0.4049(4) 0.062(3) Uani 1 1 d .
H41A H 0.3831 0.8149 0.3997 0.093 Uiso 1 1 calc R
H41B H 0.3641 0.6512 0.4142 0.093 Uiso 1 1 calc R
H41C H 0.3982 0.6548 0.3786 0.093 Uiso 1 1 calc R
O4 O 0.4368(2) 0.8023(10) 0.4548(3) 0.057(2) Uani 1 1 d .

loop_
_atom_site_aniso_label
_atom_site_aniso_U_11
_atom_site_aniso_U_22
_atom_site_aniso_U_33
_atom_site_aniso_U_23
_atom_site_aniso_U_13
_atom_site_aniso_U_12
Pt1 0.02099(13) 0.02303(13) 0.02273(13) -0.00110(12) -0.00284(9) -0.00009(12)
N2 0.021(3) 0.026(3) 0.034(3) 0.007(3) 0.000(2) 0.004(3)
C9 0.026(3) 0.019(3) 0.027(3) -0.001(3) -0.003(3) 0.002(3)
C1 0.027(3) 0.019(3) 0.029(4) -0.003(3) -0.001(3) 0.000(3)
N5 0.026(3) 0.028(3) 0.026(3) -0.004(3) -0.001(2) 0.001(3)
N1 0.021(3) 0.016(3) 0.024(3) 0.001(2) -0.005(2) 0.000(2)
N4 0.021(3) 0.025(3) 0.030(3) -0.005(3) -0.001(2) -0.001(2)
C25 0.030(4) 0.049(5) 0.032(4) 0.004(4) -0.001(3) 0.002(4)
N3 0.020(3) 0.030(3) 0.029(3) 0.000(3) -0.001(2) -0.001(3)
C3 0.022(4) 0.042(5) 0.040(5) 0.001(4) -0.004(3) -0.004(3)
C8 0.027(4) 0.026(4) 0.027(4) -0.001(3) -0.004(3) 0.003(3)
C11 0.034(4) 0.036(5) 0.035(4) -0.014(4) 0.009(3) -0.003(4)
C15 0.030(4) 0.037(5) 0.031(4) -0.005(4) 0.003(3) -0.002(3)
C23 0.038(5) 0.035(5) 0.046(5) -0.010(4) -0.006(4) -0.007(4)
C22 0.030(4) 0.036(5) 0.043(5) -0.010(4) -0.002(3) 0.010(4)
C12 0.022(3) 0.016(3) 0.030(4) 0.000(3) 0.004(3) -0.002(3)
C7 0.037(4) 0.051(5) 0.019(4) -0.002(4) 0.001(3) 0.000(4)
C13 0.029(4) 0.019(3) 0.034(4) 0.000(3) 0.007(3) 0.001(3)
C17 0.024(4) 0.028(4) 0.031(4) 0.002(3) 0.005(3) 0.000(3)
C14 0.045(5) 0.028(4) 0.039(5) -0.010(4) 0.004(4) -0.005(4)
C20 0.054(6) 0.029(4) 0.046(5) -0.001(4) -0.004(4) 0.007(4)
C6 0.036(5) 0.064(7) 0.027(4) -0.007(4) -0.012(4) -0.001(5)
C10 0.029(4) 0.031(4) 0.038(4) -0.004(4) 0.004(3) -0.002(3)
C26 0.017(3) 0.032(4) 0.042(5) 0.000(4) 0.006(3) -0.003(3)
C21 0.012(3) 0.035(4) 0.029(4) -0.008(3) 0.004(3) -0.001(3)
C4 0.024(4) 0.028(4) 0.026(4) 0.003(3) -0.002(3) -0.002(3)
C24 0.026(4) 0.064(7) 0.030(4) -0.012(4) 0.003(3) -0.017(4)
C5 0.030(4) 0.055(6) 0.028(4) 0.003(4) -0.008(3) -0.004(4)
C29 0.042(5) 0.025(4) 0.053(6) 0.000(4) 0.000(4) 0.005(4)
C2 0.019(3) 0.035(5) 0.041(4) 0.000(4) 0.001(3) -0.001(3)
C16 0.035(4) 0.032(4) 0.035(4) 0.005(4) 0.000(3) 0.005(3)
C28 0.053(7) 0.102(11) 0.040(6) 0.001(6) -0.007(5) -0.021(7)
C18 0.055(6) 0.030(5) 0.039(5) 0.006(4) 0.004(4) 0.008(4)
C19 0.061(7) 0.056(7) 0.036(5) -0.014(5) -0.011(5) 0.009(5)
C30 0.020(3) 0.029(4) 0.031(4) -0.002(3) 0.000(3) -0.002(3)
O1 0.049(4) 0.052(4) 0.030(3) -0.010(3) -0.009(3) -0.010(3)
P2 0.0352(12) 0.0332(12) 0.0451(13) 0.0070(10) -0.0095(10) -0.0019(10)
F4 0.085(5) 0.106(7) 0.062(4) 0.037(5) -0.032(4) -0.011(5)
F3 0.050(4) 0.055(4) 0.088(5) 0.027(4) -0.022(3) -0.014(3)
F1 0.065(5) 0.050(4) 0.105(6) 0.014(4) -0.004(4) -0.022(4)
F2 0.066(4) 0.068(4) 0.069(4) 0.002(4) -0.018(3) -0.049(4)
F5 0.065(4) 0.058(4) 0.081(5) 0.001(4) 0.010(4) 0.013(4)
F6 0.075(5) 0.071(5) 0.115(7) 0.014(5) 0.030(5) 0.030(4)
C27 0.051(6) 0.030(5) 0.074(8) -0.010(5) -0.022(5) 0.008(4)
P3 0.0303(11) 0.0373(12) 0.0324(11) -0.0002(9) 0.0012(9) 0.0000(9)
F9 0.051(4) 0.058(4) 0.065(4) -0.031(3) -0.007(3) 0.006(3)
F8 0.067(4) 0.069(5) 0.049(4) 0.013(3) -0.017(3) 0.012(4)
F11 0.036(3) 0.082(5) 0.054(4) 0.010(4) -0.009(3) 0.010(3)
F12 0.048(3) 0.053(4) 0.048(3) 0.003(3) 0.001(3) -0.014(3)
F10 0.057(4) 0.073(5) 0.057(4) -0.020(4) 0.010(3) 0.014(3)
F13 0.074(5) 0.077(5) 0.076(5) 0.011(4) 0.013(4) -0.034(4)
O3 0.084(7) 0.069(6) 0.103(8) 0.030(6) 0.001(6) 0.012(6)
C35 0.055(6) 0.050(6) 0.042(6) 0.002(5) 0.006(5) 0.010(5)
C37 0.080(9) 0.051(7) 0.076(9) 0.006(7) -0.013(7) 0.023(7)
C38 0.066(8) 0.107(12) 0.059(8) -0.013(8) 0.012(6) -0.017(8)
C39 0.026(4) 0.048(6) 0.045(5) -0.001(4) 0.001(4) -0.006(4)
C40 0.057(7) 0.050(7) 0.074(8) 0.014(6) -0.012(6) 0.004(6)
C41 0.067(8) 0.043(6) 0.074(8) -0.003(6) -0.035(7) 0.000(6)
O4 0.046(4) 0.058(5) 0.067(5) -0.014(4) -0.006(4) -0.010(4)

loop_
_atom_type_symbol
_atom_type_description
_atom_type_scat_dispersion_real
_atom_type_scat_dispersion_imag
_atom_type_scat_source
C C 0.0033 0.0016 'International Tables Vol C Tables 4.2.6.8 and 6.1.1.4'
H H 0.0000 0.0000 'International Tables Vol C Tables 4.2.6.8 and 6.1.1.4'
N N 0.0061 0.0033 'International Tables Vol C Tables 4.2.6.8 and 6.1.1.4'
O O 0.0106 0.0060 'International Tables Vol C Tables 4.2.6.8 and 6.1.1.4'
Pt Pt -1.7033 8.3905 'International Tables Vol C Tables 4.2.6.8 and 6.1.1.4'
P P 0.1023 0.0942 'International Tables Vol C Tables 4.2.6.8 and 6.1.1.4'
F F 0.0171 0.0103 'International Tables Vol C Tables 4.2.6.8 and 6.1.1.4'

loop_
_geom_angle_atom_site_label_1
_geom_angle_atom_site_label_2
_geom_angle_atom_site_label_3
_geom_angle
C30 Pt1 N1 179.4(3)
C30 Pt1 C1 102.0(3)
N1 Pt1 C1 78.0(3)
C30 Pt1 C9 101.1(3)
N1 Pt1 C9 78.9(3)
C1 Pt1 C9 156.8(3)
C1 N2 C2 111.4(7)
C1 N2 C12 122.8(6)
C2 N2 C12 125.8(7)
N4 C9 N5 104.5(6)
N4 C9 Pt1 143.1(6)
N5 C9 Pt1 112.4(5)
N2 C1 N3 104.8(6)
N2 C1 Pt1 142.1(6)
N3 C1 Pt1 113.0(5)
C9 N5 C11 110.9(6)
C9 N5 C8 118.2(6)
C11 N5 C8 130.7(7)
C8 N1 C4 119.9(6)
C8 N1 Pt1 119.5(5)
C4 N1 Pt1 120.5(5)
C9 N4 C10 111.4(7)
C9 N4 C21 125.1(6)
C10 N4 C21 123.5(6)
C24 C25 C26 122.7(9)
C24 C25 H16A 118.7
C26 C25 H16A 118.7
C1 N3 C3 109.9(7)
C1 N3 C4 118.4(6)
C3 N3 C4 131.5(7)
C2 C3 N3 107.3(7)
C2 C3 H20A 126.3
N3 C3 H20A 126.3
N1 C8 C7 122.4(7)
N1 C8 N5 111.0(7)
C7 C8 N5 126.6(8)
C10 C11 N5 106.2(7)
C10 C11 H11A 126.9
N5 C11 H11A 126.9
C14 C15 C16 119.2(8)
C14 C15 C19 122.4(9)
C16 C15 C19 118.4(9)
C24 C23 C22 121.7(9)
C24 C23 H14A 119.2
C22 C23 H14A 119.2
C21 C22 C23 116.1(8)
C21 C22 C27 123.4(8)
C23 C22 C27 120.5(9)
C17 C12 C13 124.9(8)
C17 C12 N2 118.0(7)
C13 C12 N2 117.0(7)
C8 C7 C6 116.5(8)
C8 C7 H5A 121.8
C6 C7 H5A 121.8
C12 C13 C14 115.2(8)
C12 C13 C18 122.8(8)
C14 C13 C18 121.9(8)
C12 C17 C16 117.0(8)
C12 C17 C20 122.0(8)
C16 C17 C20 121.1(8)
C15 C14 C13 122.5(8)
C15 C14 H28A 118.7
C13 C14 H28A 118.7
C17 C20 H32A 109.5
C17 C20 H32B 109.5
H32A C20 H32B 109.5
C17 C20 H32C 109.5
H32A C20 H32C 109.5
H32B C20 H32C 109.5
C7 C6 C5 121.9(8)
C7 C6 H4A 119.0
C5 C6 H4A 119.0
C11 C10 N4 107.0(7)
C11 C10 H10A 126.5
N4 C10 H10A 126.5
C21 C26 C25 116.1(8)
C21 C26 C29 121.5(8)
C25 C26 C29 122.4(9)
C26 C21 C22 124.7(8)
C26 C21 N4 118.3(7)
C22 C21 N4 116.9(7)
N1 C4 C5 121.8(8)
N1 C4 N3 110.0(6)
C5 C4 N3 128.2(7)
C25 C24 C23 118.8(8)
C25 C24 C28 119.0(11)
C23 C24 C28 122.3(10)
C4 C5 C6 117.4(8)
C4 C5 H3A 121.3
C6 C5 H3A 121.3
C26 C29 H18A 109.5
C26 C29 H18B 109.5
H18A C29 H18B 109.5
C26 C29 H18C 109.5
H18A C29 H18C 109.5
H18B C29 H18C 109.5
C3 C2 N2 106.6(7)
C3 C2 H24A 126.7
N2 C2 H24A 126.7
C17 C16 C15 121.2(8)
C17 C16 H26A 119.4
C15 C16 H26A 119.4
C24 C28 H19A 109.5
C24 C28 H19B 109.5
H19A C28 H19B 109.5
C24 C28 H19C 109.5
H19A C28 H19C 109.5
H19B C28 H19C 109.5
C13 C18 H33A 109.5
C13 C18 H33B 109.5
H33A C18 H33B 109.5
C13 C18 H33C 109.5
H33A C18 H33C 109.5
H33B C18 H33C 109.5
C15 C19 H31A 109.5
C15 C19 H31B 109.5
H31A C19 H31B 109.5
C15 C19 H31C 109.5
H31A C19 H31C 109.5
H31B C19 H31C 109.5
O1 C30 Pt1 177.0(8)
F2 P2 F1 92.7(4)
F2 P2 F4 176.4(4)
F1 P2 F4 90.8(5)
F2 P2 F5 88.9(4)
F1 P2 F5 90.2(4)
F4 P2 F5 90.4(5)
F2 P2 F6 91.4(5)
F1 P2 F6 91.0(5)
F4 P2 F6 89.2(5)
F5 P2 F6 178.7(5)
F2 P2 F3 87.1(3)
F1 P2 F3 179.8(5)
F4 P2 F3 89.4(4)
F5 P2 F3 89.8(4)
F6 P2 F3 89.0(4)
C22 C27 H43A 109.5
C22 C27 H43B 109.5
H43A C27 H43B 109.5
C22 C27 H43C 109.5
H43A C27 H43C 109.5
H43B C27 H43C 109.5
F13 P3 F9 91.2(4)
F13 P3 F10 90.7(4)
F9 P3 F10 178.1(4)
F13 P3 F8 91.2(4)
F9 P3 F8 90.5(4)
F10 P3 F8 89.3(4)
F13 P3 F11 90.1(4)
F9 P3 F11 89.4(4)
F10 P3 F11 90.7(4)
F8 P3 F11 178.7(4)
F13 P3 F12 179.7(5)
F9 P3 F12 88.9(4)
F10 P3 F12 89.2(4)
F8 P3 F12 89.0(4)
F11 P3 F12 89.6(4)
O3 C35 C37 121.5(12)
O3 C35 C38 121.9(13)
C37 C35 C38 116.6(11)
C35 C37 H37A 109.5
C35 C37 H37B 109.5
H37A C37 H37B 109.5
C35 C37 H37C 109.5
H37A C37 H37C 109.5
H37B C37 H37C 109.5
C35 C38 H38A 109.5
C35 C38 H38B 109.5
H38A C38 H38B 109.5
C35 C38 H38C 109.5
H38A C38 H38C 109.5
H38B C38 H38C 109.5
O4 C39 C41 121.5(10)
O4 C39 C40 123.3(10)
C41 C39 C40 115.2(9)
C39 C40 H40A 109.5
C39 C40 H40B 109.5
H40A C40 H40B 109.5
C39 C40 H40C 109.5
H40A C40 H40C 109.5
H40B C40 H40C 109.5
C39 C41 H41A 109.5
C39 C41 H41B 109.5
H41A C41 H41B 109.5
C39 C41 H41C 109.5
H41A C41 H41C 109.5
H41B C41 H41C 109.5

loop_
_geom_bond_atom_site_label_1
_geom_bond_atom_site_label_2
_geom_bond_distance
Pt1 C30 1.889(8)
Pt1 N1 1.974(6)
Pt1 C1 2.007(8)
Pt1 C9 2.014(8)
N2 C1 1.332(10)
N2 C2 1.391(10)
N2 C12 1.462(10)
C9 N4 1.333(9)
C9 N5 1.379(9)
C1 N3 1.379(10)
N5 C11 1.384(10)
N5 C8 1.402(10)
N1 C8 1.337(10)
N1 C4 1.340(9)
N4 C10 1.394(10)
N4 C21 1.468(10)
C25 C24 1.377(14)
C25 C26 1.379(12)
C25 H16A 0.9300
N3 C3 1.382(10)
N3 C4 1.392(10)
C3 C2 1.339(12)
C3 H20A 0.9300
C8 C7 1.378(11)
C11 C10 1.350(12)
C11 H11A 0.9300
C15 C14 1.374(13)
C15 C16 1.395(12)
C15 C19 1.519(12)
C23 C24 1.381(14)
C23 C22 1.394(12)
C23 H14A 0.9300
C22 C21 1.388(12)
C22 C27 1.501(13)
C12 C17 1.382(11)
C12 C13 1.392(10)
C7 C6 1.381(12)
C7 H5A 0.9300
C13 C14 1.397(12)
C13 C18 1.493(12)
C17 C16 1.383(12)
C17 C20 1.514(12)
C14 H28A 0.9300
C20 H32A 0.9600
C20 H32B 0.9600
C20 H32C 0.9600
C6 C5 1.384(13)
C6 H4A 0.9300
C10 H10A 0.9300
C26 C21 1.376(12)
C26 C29 1.501(12)
C4 C5 1.368(11)
C24 C28 1.512(13)
C5 H3A 0.9300
C29 H18A 0.9600
C29 H18B 0.9600
C29 H18C 0.9600
C2 H24A 0.9300
C16 H26A 0.9300
C28 H19A 0.9600
C28 H19B 0.9600
C28 H19C 0.9600
C18 H33A 0.9600
C18 H33B 0.9600
C18 H33C 0.9600
C19 H31A 0.9600
C19 H31B 0.9600
C19 H31C 0.9600
C30 O1 1.125(10)
P2 F2 1.574(7)
P2 F1 1.578(7)
P2 F4 1.584(7)
P2 F5 1.588(7)
P2 F6 1.589(8)
P2 F3 1.610(7)
C27 H43A 0.9600
C27 H43B 0.9600
C27 H43C 0.9600
P3 F13 1.574(7)
P3 F9 1.590(6)
P3 F10 1.590(7)
P3 F8 1.593(6)
P3 F11 1.595(6)
P3 F12 1.600(6)
O3 C35 1.184(14)
C35 C37 1.444(18)
C35 C38 1.497(17)
C37 H37A 0.9600
C37 H37B 0.9600
C37 H37C 0.9600
C38 H38A 0.9600
C38 H38B 0.9600
C38 H38C 0.9600
C39 O4 1.186(12)
C39 C41 1.487(14)
C39 C40 1.500(15)
C40 H40A 0.9600
C40 H40B 0.9600
C40 H40C 0.9600
C41 H41A 0.9600
C41 H41B 0.9600
C41 H41C 0.9600
